data_7244273
loop_
_publ_author_name
'Bao, Lihong'
'Jones, Leighton O.'
'Garrote Ca\~nas, Ana M.'
'Yan, Yunhan'
'Pask, Christopher M.'
'Hardie, Michaele J.'
'Mosquera, Martin A.'
'Schatz, George C.'
'Sergeeva, Natalia N.'

_publ_section_title
;
 Multipurpose made colorimetric materials for amines, pH change and metal
 ion detection
;
_journal_issue 5
_journal_name_full 'RSC Advances'
_journal_page_first 2684
_journal_page_last 2692
_journal_paper_doi 10.1039/D1RA07811A
_journal_volume 12
_journal_year 2022
_chemical_formula_moiety 'C46 H38 F12 N10 O4 Zn, 2(Cl O4)'
_chemical_formula_sum 'C46 H38 Cl2 F12 N10 O12 Zn'
_chemical_formula_weight 1287.13
_space_group_crystal_system monoclinic
_space_group_IT_number 9
_space_group_name_Hall 'C -2yc'
_space_group_name_H-M_alt 'C 1 c 1'
_atom_sites_solution_hydrogens geom
_audit_creation_date 2021-05-26
_audit_creation_method
;
Olex2 1.2
(compiled 2018.05.29 svn.r3508 for OlexSys, GUI svn.r5506)
;
_audit_update_record
;
2021-05-27 deposited with the CCDC.	2022-01-10 downloaded from the CCDC.
;
_cell_angle_alpha 90
_cell_angle_beta 109.320(3)
_cell_angle_gamma 90
_cell_formula_units_Z 4
_cell_length_a 13.1544(4)
_cell_length_b 21.5464(4)
_cell_length_c 18.6498(6)
_cell_measurement_reflns_used 14852
_cell_measurement_temperature 120.1(4)
_cell_measurement_theta_max 30.8300
_cell_measurement_theta_min 3.6170
_cell_volume 4988.2(3)
_computing_cell_refinement
;
CrysAlisPro, Agilent Technologies,
Version 1.171.37.35 (release 13-08-2014 CrysAlis171 .NET)
(compiled Aug 13 2014,18:06:01)
;
_computing_data_collection
;
CrysAlisPro, Agilent Technologies,
Version 1.171.37.35 (release 13-08-2014 CrysAlis171 .NET)
(compiled Aug 13 2014,18:06:01)
;
_computing_data_reduction
;
CrysAlisPro, Agilent Technologies,
Version 1.171.37.35 (release 13-08-2014 CrysAlis171 .NET)
(compiled Aug 13 2014,18:06:01)
;
_computing_molecular_graphics 'Olex2 (Dolomanov et al., 2009)'
_computing_publication_material 'Olex2 (Dolomanov et al., 2009)'
_computing_structure_refinement 'ShelXL (Sheldrick, 2015)'
_diffrn_ambient_environment N~2~
_diffrn_ambient_temperature 120.1(4)
_diffrn_detector 'CCD plate'
_diffrn_detector_area_resol_mean 5.3095
_diffrn_detector_type Atlas
_diffrn_measured_fraction_theta_full 0.998
_diffrn_measured_fraction_theta_max 0.908
_diffrn_measurement_details
;
#__ type_ start__ end____ width___ exp.time_
  1 omega  -55.00   38.00   1.0000   30.0000
omega____ theta____ kappa____ phi______ frames
    -       12.9509  -57.0000 -120.0000 93

#__ type_ start__ end____ width___ exp.time_
  2 omega  -36.00   98.00   1.0000   30.0000
omega____ theta____ kappa____ phi______ frames
    -       12.9509    0.0000   90.0000 134

#__ type_ start__ end____ width___ exp.time_
  3 omega   54.00   98.00   1.0000   30.0000
omega____ theta____ kappa____ phi______ frames
    -       12.9509    0.0000   90.0000 44

#__ type_ start__ end____ width___ exp.time_
  4 omega  -37.00  -10.00   1.0000   30.0000
omega____ theta____ kappa____ phi______ frames
    -       12.9509    0.0000   90.0000 27

#__ type_ start__ end____ width___ exp.time_
  5 omega  -84.00    7.00   1.0000   30.0000
omega____ theta____ kappa____ phi______ frames
    -      -13.7322  -37.0000  -30.0000 91

#__ type_ start__ end____ width___ exp.time_
  6 omega  -38.00   50.00   1.0000   30.0000
omega____ theta____ kappa____ phi______ frames
    -      -13.7322   57.0000  150.0000 88

#__ type_ start__ end____ width___ exp.time_
  7 omega  -54.00  -27.00   1.0000   30.0000
omega____ theta____ kappa____ phi______ frames
    -       12.9509  -37.0000 -120.0000 27
;
_diffrn_measurement_device 'four-circle diffractometer'
_diffrn_measurement_device_type 'SuperNova, Dual, Cu at zero, Atlas'
_diffrn_measurement_method '\w scans'
_diffrn_orient_matrix_UB_11 -0.0271983000
_diffrn_orient_matrix_UB_12 0.0230884000
_diffrn_orient_matrix_UB_13 -0.0265105000
_diffrn_orient_matrix_UB_21 0.0486940000
_diffrn_orient_matrix_UB_22 0.0170197000
_diffrn_orient_matrix_UB_23 0.0082793000
_diffrn_orient_matrix_UB_31 0.0124260000
_diffrn_orient_matrix_UB_32 -0.0161517000
_diffrn_orient_matrix_UB_33 -0.0291996000
_diffrn_radiation_monochromator mirror
_diffrn_radiation_probe x-ray
_diffrn_radiation_type MoK\a
_diffrn_radiation_wavelength 0.71073
_diffrn_reflns_av_R_equivalents 0.0406
_diffrn_reflns_av_unetI/netI 0.0461
_diffrn_reflns_Laue_measured_fraction_full 0.998
_diffrn_reflns_Laue_measured_fraction_max 0.908
_diffrn_reflns_limit_h_max 19
_diffrn_reflns_limit_h_min -17
_diffrn_reflns_limit_k_max 21
_diffrn_reflns_limit_k_min -31
_diffrn_reflns_limit_l_max 27
_diffrn_reflns_limit_l_min -19
_diffrn_reflns_number 38078
_diffrn_reflns_point_group_measured_fraction_full 0.998
_diffrn_reflns_point_group_measured_fraction_max 0.908
_diffrn_reflns_theta_full 26.000
_diffrn_reflns_theta_max 31.243
_diffrn_reflns_theta_min 3.277
_diffrn_source 'SuperNova (Mo) X-ray Source'
_exptl_absorpt_coefficient_mu 0.720
_exptl_absorpt_correction_T_max 0.950
_exptl_absorpt_correction_T_min 0.881
_exptl_absorpt_correction_type gaussian
_exptl_absorpt_process_details
;
CrysAlisPro, Agilent Technologies,
Version 1.171.37.35 (release 13-08-2014 CrysAlis171 .NET)
(compiled Aug 13 2014,18:06:01)
Numerical absorption correction based on gaussian integration over
			a multifaceted crystal model
Empirical absorption correction using spherical harmonics,
 implemented in SCALE3 ABSPACK scaling algorithm.
;
_exptl_crystal_colour orange
_exptl_crystal_colour_primary orange
_exptl_crystal_density_diffrn 1.714
_exptl_crystal_description prism
_exptl_crystal_F_000 2608
_exptl_crystal_size_max 0.24
_exptl_crystal_size_mid 0.16
_exptl_crystal_size_min 0.09
_refine_diff_density_max 0.460
_refine_diff_density_min -0.450
_refine_diff_density_rms 0.064
_refine_ls_abs_structure_details
;
 Refined as an inversion twin.
;
_refine_ls_abs_structure_Flack 0.492(9)
_refine_ls_extinction_method none
_refine_ls_goodness_of_fit_ref 1.017
_refine_ls_hydrogen_treatment constr
_refine_ls_matrix_type full
_refine_ls_number_parameters 753
_refine_ls_number_reflns 12468
_refine_ls_number_restraints 2
_refine_ls_restrained_S_all 1.017
_refine_ls_R_factor_all 0.0466
_refine_ls_R_factor_gt 0.0398
_refine_ls_shift/su_max 0.001
_refine_ls_shift/su_mean 0.000
_refine_ls_structure_factor_coef Fsqd
_refine_ls_weighting_details 'w=1/[\s^2^(Fo^2^)+(0.0364P)^2^+4.0692P] where P=(Fo^2^+2Fc^2^)/3'
_refine_ls_weighting_scheme calc
_refine_ls_wR_factor_gt 0.0833
_refine_ls_wR_factor_ref 0.0872
_reflns_Friedel_coverage 0.998
_reflns_Friedel_fraction_full 0.998
_reflns_Friedel_fraction_max 0.908
_reflns_number_gt 11268
_reflns_number_total 12468
_reflns_threshold_expression 'I > 2\s(I)'
_cod_data_source_file d1ra07811a2.cif
_cod_data_source_block zn-ocf3
_cod_database_code 7244273
_shelx_shelxl_version_number 2014/7
_chemical_oxdiff_formula 'C184 H152 Cl8 F48 N40 O48 Zn4'
_shelx_space_group_comment
;
The symmetry employed for this shelxl refinement is uniquely defined
by the following loop, which should always be used as a source of
symmetry information in preference to the above space-group names.
They are only intended as comments.
;
_shelx_estimated_absorpt_t_max 0.938
_shelx_estimated_absorpt_t_min 0.846
_reflns_odcompleteness_completeness 99.71
_reflns_odcompleteness_iscentric 1
_reflns_odcompleteness_theta 26.32
_olex2_refinement_description
;
1. Twinned data refinement
 Scales: 0.508(9)
 0.492(9)
2. Fixed Uiso
 At 1.2 times of:
  All C(H) groups, All N(H) groups
 At 1.5 times of:
  All C(H,H,H) groups
3.a Aromatic/amide H refined with riding coordinates:
 C2(H2), N3(H3), C3(H3A), C4(H4), N5(H5), N8(H8), C9(H9), N10(H10), C10(H10A),
 C12(H12), C13(H13), C18(H18), C19(H19), C21(H21), C22(H22), C25(H25), C26(H26),
  C27(H27), C32(H32), C33(H33), C35(H35), C36(H36), C41(H41), C42(H42),
 C44(H44), C45(H45)
3.b Idealised Me refined as rotating group:
 C7(H7A,H7B,H7C), C16(H16A,H16B,H16C), C30(H30A,H30B,H30C), C39(H39A,H39B,H39C)
;
_olex2_submission_special_instructions 'No special instructions were received'

loop_
_space_group_symop_operation_xyz
'x, y, z'
'x, -y, z+1/2'
'x+1/2, y+1/2, z'
'x+1/2, -y+1/2, z+1/2'

loop_
_atom_site_label
_atom_site_type_symbol
_atom_site_fract_x
_atom_site_fract_y
_atom_site_fract_z
_atom_site_U_iso_or_equiv
_atom_site_adp_type
_atom_site_occupancy
_atom_site_site_symmetry_order
_atom_site_calc_flag
_atom_site_refinement_flags_posn
_atom_site_refinement_flags_adp
_atom_site_refinement_flags_occupancy
_atom_site_disorder_assembly
_atom_site_disorder_group
Zn1 Zn 0.49282(3) 0.65168(2) 0.51396(2) 0.01688(9) Uani 1 1 d . . . . .
F1 F 0.8227(2) 0.47141(12) 0.25302(18) 0.0473(7) Uani 1 1 d . . . . .
O1 O 0.7365(2) 0.55999(13) 0.25444(16) 0.0296(6) Uani 1 1 d . . . . .
N1 N 0.3418(2) 0.65517(12) 0.51436(17) 0.0153(6) Uani 1 1 d . . . . .
C1 C 0.2719(3) 0.60896(15) 0.4849(2) 0.0174(7) Uani 1 1 d . . . . .
F2 F 0.8870(2) 0.55853(13) 0.23260(16) 0.0426(6) Uani 1 1 d . . . . .
O2 O 1.0085(2) 0.73229(13) 0.74511(16) 0.0256(6) Uani 1 1 d . . . . .
N2 N 0.3980(2) 0.56794(13) 0.43360(17) 0.0183(6) Uani 1 1 d . . . . .
C2 C 0.1656(3) 0.61323(18) 0.4840(2) 0.0268(8) Uani 1 1 d . . . . .
H2 H 0.1169 0.5814 0.4636 0.032 Uiso 1 1 calc R . . . .
F3 F 0.8880(2) 0.53533(14) 0.34530(16) 0.0492(7) Uani 1 1 d . . . . .
O3 O -0.0096(2) 0.73708(12) 0.26665(15) 0.0252(6) Uani 1 1 d . . . . .
N3 N 0.4434(3) 0.51974(14) 0.40754(19) 0.0243(7) Uani 1 1 d . . . . .
H3 H 0.4262 0.4822 0.4144 0.029 Uiso 1 1 calc R . . . .
C3 C 0.1343(3) 0.66520(19) 0.5138(3) 0.0314(9) Uani 1 1 d . . . . .
H3A H 0.0637 0.6686 0.5136 0.038 Uiso 1 1 calc R . . . .
F4 F 1.0377(2) 0.68164(14) 0.65001(18) 0.0523(8) Uani 1 1 d . . . . .
O4 O 0.2104(2) 0.56909(13) 0.75238(16) 0.0295(6) Uani 1 1 d . . . . .
N4 N 0.4935(2) 0.73520(13) 0.58623(16) 0.0152(5) Uani 1 1 d . . . . .
C4 C 0.2066(3) 0.71229(17) 0.5441(2) 0.0241(8) Uani 1 1 d . . . . .
H4 H 0.1852 0.7478 0.5637 0.029 Uiso 1 1 calc R . . . .
F5 F 1.0910(2) 0.77569(12) 0.67102(15) 0.0370(6) Uani 1 1 d . . . . .
N5 N 0.5718(2) 0.77975(13) 0.60731(18) 0.0181(6) Uani 1 1 d . . . . .
H5 H 0.5535 0.8182 0.6018 0.022 Uiso 1 1 calc R . . . .
C5 C 0.3117(3) 0.70588(14) 0.5448(2) 0.0164(7) Uani 1 1 d . . . . .
F6 F 1.16840(19) 0.70502(12) 0.75159(17) 0.0430(7) Uani 1 1 d . . . . .
N6 N 0.6378(2) 0.64642(12) 0.50285(17) 0.0148(6) Uani 1 1 d . . . . .
C6 C 0.3124(3) 0.55650(16) 0.4511(2) 0.0198(7) Uani 1 1 d . . . . .
F7 F -0.0819(3) 0.7574(2) 0.3542(2) 0.0884(15) Uani 1 1 d . . . . .
N7 N 0.5000(2) 0.73372(13) 0.43151(17) 0.0172(6) Uani 1 1 d . . . . .
C7 C 0.2575(3) 0.49448(16) 0.4407(3) 0.0286(9) Uani 1 1 d . . . . .
H7A H 0.2989 0.4665 0.4794 0.043 Uiso 1 1 calc GR . . . .
H7B H 0.2515 0.4781 0.3916 0.043 Uiso 1 1 calc GR . . . .
H7C H 0.1869 0.4992 0.4445 0.043 Uiso 1 1 calc GR . . . .
F8 F -0.16818(19) 0.70466(13) 0.25794(16) 0.0417(6) Uani 1 1 d . . . . .
N8 N 0.4284(2) 0.78130(14) 0.41208(18) 0.0204(6) Uani 1 1 d . . . . .
H8 H 0.4503 0.8190 0.4207 0.024 Uiso 1 1 calc R . . . .
C8 C 0.5175(3) 0.53065(16) 0.3698(2) 0.0203(7) Uani 1 1 d . . . . .
F9 F -0.0343(2) 0.66480(17) 0.3421(2) 0.0777(12) Uani 1 1 d . . . . .
N9 N 0.5666(2) 0.56595(13) 0.58334(16) 0.0165(6) Uani 1 1 d . . . . .
C9 C 0.5837(3) 0.48191(17) 0.3641(2) 0.0278(8) Uani 1 1 d . . . . .
H9 H 0.5781 0.4436 0.3855 0.033 Uiso 1 1 calc R . . . .
F10 F 0.0612(2) 0.54356(17) 0.65905(17) 0.0594(9) Uani 1 1 d . . . . .
N10 N 0.5150(2) 0.52214(13) 0.61088(18) 0.0200(6) Uani 1 1 d . . . . .
H10 H 0.5307 0.4838 0.6073 0.024 Uiso 1 1 calc R . . . .
C10 C 0.6579(4) 0.48995(18) 0.3266(3) 0.0311(9) Uani 1 1 d . . . . .
H10A H 0.7013 0.4571 0.3221 0.037 Uiso 1 1 calc R . . . .
F11 F 0.1222(2) 0.48132(13) 0.75340(19) 0.0521(8) Uani 1 1 d . . . . .
C11 C 0.6665(3) 0.54678(17) 0.2962(2) 0.0223(7) Uani 1 1 d . . . . .
F12 F 0.0572(2) 0.56963(14) 0.76965(17) 0.0484(7) Uani 1 1 d . . . . .
C12 C 0.6017(3) 0.59592(16) 0.3014(2) 0.0222(7) Uani 1 1 d . . . . .
H12 H 0.6086 0.6343 0.2806 0.027 Uiso 1 1 calc R . . . .
C13 C 0.5267(3) 0.58765(17) 0.3376(2) 0.0224(7) Uani 1 1 d . . . . .
H13 H 0.4820 0.6204 0.3405 0.027 Uiso 1 1 calc R . . . .
C14 C 0.8319(3) 0.5312(2) 0.2722(3) 0.0333(9) Uani 1 1 d . . . . .
C15 C 0.3954(3) 0.75275(15) 0.5769(2) 0.0163(6) Uani 1 1 d . . . . .
C16 C 0.3656(3) 0.81662(16) 0.5938(2) 0.0208(7) Uani 1 1 d . . . . .
H16A H 0.4239 0.8342 0.6344 0.031 Uiso 1 1 calc GR . . . .
H16B H 0.3023 0.8146 0.6086 0.031 Uiso 1 1 calc GR . . . .
H16C H 0.3513 0.8421 0.5493 0.031 Uiso 1 1 calc GR . . . .
C17 C 0.6804(3) 0.76438(15) 0.63740(19) 0.0160(6) Uani 1 1 d . . . . .
C18 C 0.7161(3) 0.70676(15) 0.6691(2) 0.0174(7) Uani 1 1 d . . . . .
H18 H 0.6667 0.6757 0.6683 0.021 Uiso 1 1 calc R . . . .
C19 C 0.8257(3) 0.69565(16) 0.7020(2) 0.0191(7) Uani 1 1 d . . . . .
H19 H 0.8503 0.6569 0.7222 0.023 Uiso 1 1 calc R . . . .
C20 C 0.8979(3) 0.74292(16) 0.7042(2) 0.0191(7) Uani 1 1 d . . . . .
C21 C 0.8638(3) 0.80032(16) 0.6722(2) 0.0212(7) Uani 1 1 d . . . . .
H21 H 0.9137 0.8313 0.6734 0.025 Uiso 1 1 calc R . . . .
C22 C 0.7553(3) 0.81121(16) 0.6384(2) 0.0188(7) Uani 1 1 d . . . . .
H22 H 0.7315 0.8495 0.6162 0.023 Uiso 1 1 calc R . . . .
C23 C 1.0739(3) 0.72355(19) 0.7042(3) 0.0292(9) Uani 1 1 d . . . . .
C24 C 0.6734(3) 0.69212(15) 0.4681(2) 0.0160(6) Uani 1 1 d . . . . .
C25 C 0.7715(3) 0.68648(16) 0.4555(2) 0.0229(7) Uani 1 1 d . . . . .
H25 H 0.7972 0.7184 0.4326 0.027 Uiso 1 1 calc R . . . .
C26 C 0.8302(3) 0.63239(17) 0.4778(2) 0.0280(8) Uani 1 1 d . . . . .
H26 H 0.8948 0.6272 0.4685 0.034 Uiso 1 1 calc R . . . .
C27 C 0.7930(3) 0.58607(16) 0.5140(2) 0.0231(7) Uani 1 1 d . . . . .
H27 H 0.8326 0.5498 0.5296 0.028 Uiso 1 1 calc R . . . .
C28 C 0.6956(3) 0.59434(14) 0.5267(2) 0.0163(6) Uani 1 1 d . . . . .
C29 C 0.6003(3) 0.74545(15) 0.4413(2) 0.0179(7) Uani 1 1 d . . . . .
C30 C 0.6431(3) 0.80739(16) 0.4281(2) 0.0227(7) Uani 1 1 d . . . . .
H30A H 0.6031 0.8218 0.3780 0.034 Uiso 1 1 calc GR . . . .
H30B H 0.7177 0.8034 0.4329 0.034 Uiso 1 1 calc GR . . . .
H30C H 0.6358 0.8366 0.4651 0.034 Uiso 1 1 calc GR . . . .
C31 C 0.3181(3) 0.76837(15) 0.37774(19) 0.0169(7) Uani 1 1 d . . . . .
C32 C 0.2823(3) 0.71050(16) 0.3456(2) 0.0190(7) Uani 1 1 d . . . . .
H32 H 0.3315 0.6790 0.3475 0.023 Uiso 1 1 calc R . . . .
C33 C 0.1734(3) 0.70018(16) 0.3110(2) 0.0197(7) Uani 1 1 d . . . . .
H33 H 0.1491 0.6616 0.2899 0.024 Uiso 1 1 calc R . . . .
C34 C 0.1009(3) 0.74722(17) 0.3077(2) 0.0209(7) Uani 1 1 d . . . . .
C35 C 0.1344(3) 0.80448(17) 0.3393(2) 0.0223(8) Uani 1 1 d . . . . .
H35 H 0.0844 0.8357 0.3367 0.027 Uiso 1 1 calc R . . . .
C36 C 0.2434(3) 0.81524(17) 0.3750(2) 0.0210(7) Uani 1 1 d . . . . .
H36 H 0.2668 0.8536 0.3972 0.025 Uiso 1 1 calc R . . . .
C37 C -0.0711(3) 0.7162(2) 0.3050(3) 0.0332(9) Uani 1 1 d . . . . .
C38 C 0.6486(3) 0.54783(15) 0.56418(19) 0.0163(6) Uani 1 1 d . . . . .
C39 C 0.6925(3) 0.48328(17) 0.5745(2) 0.0248(8) Uani 1 1 d . . . . .
H39A H 0.6797 0.4645 0.6175 0.037 Uiso 1 1 calc GR . . . .
H39B H 0.7686 0.4845 0.5831 0.037 Uiso 1 1 calc GR . . . .
H39C H 0.6574 0.4594 0.5297 0.037 Uiso 1 1 calc GR . . . .
C40 C 0.4381(3) 0.53617(16) 0.6445(2) 0.0184(7) Uani 1 1 d . . . . .
C41 C 0.4324(3) 0.59273(16) 0.6791(2) 0.0198(7) Uani 1 1 d . . . . .
H41 H 0.4812 0.6241 0.6797 0.024 Uiso 1 1 calc R . . . .
C42 C 0.3543(3) 0.60244(16) 0.7127(2) 0.0214(7) Uani 1 1 d . . . . .
H42 H 0.3499 0.6405 0.7350 0.026 Uiso 1 1 calc R . . . .
C43 C 0.2828(3) 0.55555(17) 0.7131(2) 0.0222(7) Uani 1 1 d . . . . .
C44 C 0.2877(4) 0.49894(17) 0.6801(3) 0.0300(9) Uani 1 1 d . . . . .
H44 H 0.2397 0.4675 0.6810 0.036 Uiso 1 1 calc R . . . .
C45 C 0.3648(3) 0.48928(17) 0.6455(2) 0.0255(8) Uani 1 1 d . . . . .
H45 H 0.3679 0.4513 0.6227 0.031 Uiso 1 1 calc R . . . .
C46 C 0.1145(3) 0.5412(2) 0.7321(3) 0.0351(10) Uani 1 1 d . . . . .
Cl1 Cl -0.01754(8) 0.85383(3) 0.49997(6) 0.0243(2) Uani 1 1 d . . . . .
O5 O -0.0612(3) 0.79445(12) 0.50642(17) 0.0347(7) Uani 1 1 d . . . . .
O6 O 0.0921(2) 0.84844(13) 0.5028(2) 0.0405(8) Uani 1 1 d . . . . .
O7 O -0.0235(3) 0.89315(12) 0.56168(18) 0.0362(7) Uani 1 1 d . . . . .
O8 O -0.0785(3) 0.88225(13) 0.42851(18) 0.0437(8) Uani 1 1 d . . . . .
Cl2 Cl 0.98021(7) 0.44412(3) 0.49468(5) 0.0235(2) Uani 1 1 d . . . . .
O9 O 0.9797(3) 0.41667(12) 0.42370(19) 0.0408(7) Uani 1 1 d . . . . .
O10 O 1.0523(2) 0.40906(12) 0.55661(18) 0.0369(7) Uani 1 1 d . . . . .
O11 O 1.0155(2) 0.50712(11) 0.49931(18) 0.0309(6) Uani 1 1 d . . . . .
O12 O 0.8727(2) 0.44129(12) 0.49779(19) 0.0340(7) Uani 1 1 d . . . . .

loop_
_atom_site_aniso_label
_atom_site_aniso_U_11
_atom_site_aniso_U_22
_atom_site_aniso_U_33
_atom_site_aniso_U_23
_atom_site_aniso_U_13
_atom_site_aniso_U_12
Zn1 0.01189(17) 0.01633(14) 0.0240(2) -0.00013(18) 0.00813(15) 0.00055(16)
F1 0.0489(16) 0.0363(13) 0.068(2) -0.0024(13) 0.0341(15) 0.0136(12)
O1 0.0316(15) 0.0352(14) 0.0272(14) 0.0074(12) 0.0168(12) 0.0116(12)
N1 0.0128(13) 0.0164(12) 0.0173(14) 0.0026(11) 0.0057(11) -0.0020(10)
C1 0.0174(16) 0.0180(14) 0.0166(16) 0.0025(13) 0.0052(13) -0.0038(12)
F2 0.0319(14) 0.0556(16) 0.0474(16) 0.0057(13) 0.0224(12) 0.0054(12)
O2 0.0147(12) 0.0349(14) 0.0265(14) 0.0022(11) 0.0058(10) 0.0015(10)
N2 0.0188(14) 0.0158(13) 0.0198(15) -0.0021(11) 0.0056(12) 0.0009(11)
C2 0.0161(16) 0.0301(18) 0.034(2) -0.0036(17) 0.0081(16) -0.0095(14)
F3 0.0386(15) 0.0649(18) 0.0355(15) 0.0097(14) 0.0009(12) -0.0007(14)
O3 0.0162(12) 0.0359(14) 0.0237(14) 0.0005(12) 0.0069(10) 0.0030(11)
N3 0.0300(17) 0.0166(13) 0.0304(18) -0.0027(13) 0.0153(14) -0.0040(12)
C3 0.0172(17) 0.037(2) 0.044(2) -0.0069(19) 0.0153(17) -0.0040(15)
F4 0.0390(16) 0.0594(17) 0.065(2) -0.0325(16) 0.0265(15) -0.0057(13)
O4 0.0296(15) 0.0325(14) 0.0343(16) -0.0078(12) 0.0213(13) -0.0060(12)
N4 0.0124(13) 0.0172(13) 0.0171(14) 0.0008(11) 0.0062(11) -0.0009(10)
C4 0.0162(17) 0.0268(17) 0.033(2) -0.0034(16) 0.0127(15) -0.0004(14)
F5 0.0272(12) 0.0445(13) 0.0431(15) 0.0091(12) 0.0166(11) 0.0025(10)
N5 0.0138(13) 0.0136(12) 0.0269(16) -0.0011(12) 0.0068(12) -0.0007(10)
C5 0.0161(16) 0.0164(14) 0.0181(17) 0.0037(13) 0.0078(13) 0.0028(12)
F6 0.0181(12) 0.0465(15) 0.0633(19) 0.0129(13) 0.0122(12) 0.0090(10)
N6 0.0124(13) 0.0156(12) 0.0171(14) -0.0026(11) 0.0059(11) -0.0011(10)
C6 0.0183(16) 0.0180(14) 0.0201(17) 0.0031(14) 0.0023(13) -0.0028(13)
F7 0.079(2) 0.127(3) 0.090(3) -0.081(3) 0.069(2) -0.064(2)
N7 0.0190(14) 0.0170(13) 0.0175(14) 0.0007(11) 0.0088(12) 0.0021(11)
C7 0.033(2) 0.0215(17) 0.033(2) -0.0062(16) 0.0130(18) -0.0098(15)
F8 0.0192(12) 0.0541(16) 0.0522(17) -0.0086(13) 0.0122(12) -0.0037(11)
N8 0.0189(15) 0.0157(13) 0.0257(16) 0.0006(12) 0.0062(12) 0.0016(11)
C8 0.0227(18) 0.0184(15) 0.0181(17) -0.0044(13) 0.0044(14) -0.0001(13)
F9 0.0363(17) 0.086(2) 0.094(3) 0.055(2) -0.0015(17) -0.0220(17)
N9 0.0141(13) 0.0163(12) 0.0187(14) -0.0009(11) 0.0049(11) -0.0034(10)
C9 0.044(2) 0.0154(15) 0.027(2) -0.0019(15) 0.0157(18) 0.0049(16)
F10 0.0381(16) 0.096(2) 0.0385(16) -0.0171(17) 0.0048(13) 0.0135(16)
N10 0.0251(16) 0.0112(12) 0.0271(16) 0.0016(12) 0.0133(13) -0.0001(11)
C10 0.043(2) 0.0241(18) 0.030(2) 0.0008(16) 0.018(2) 0.0126(17)
F11 0.0565(18) 0.0419(15) 0.076(2) -0.0110(14) 0.0465(17) -0.0182(13)
C11 0.0242(18) 0.0251(17) 0.0184(18) -0.0023(14) 0.0084(15) 0.0026(14)
F12 0.0328(14) 0.0675(18) 0.0558(18) -0.0179(15) 0.0296(13) -0.0023(13)
C12 0.0226(18) 0.0201(16) 0.0227(19) 0.0005(14) 0.0059(15) 0.0030(14)
C13 0.0219(18) 0.0221(16) 0.0229(18) -0.0014(14) 0.0070(15) 0.0049(14)
C14 0.030(2) 0.037(2) 0.033(2) 0.0033(18) 0.0108(18) 0.0082(18)
C15 0.0178(16) 0.0168(14) 0.0161(16) 0.0033(13) 0.0079(13) 0.0010(12)
C16 0.0175(16) 0.0168(14) 0.030(2) 0.0004(14) 0.0097(15) 0.0024(13)
C17 0.0154(16) 0.0184(14) 0.0148(16) -0.0027(13) 0.0058(13) -0.0015(12)
C18 0.0176(16) 0.0180(14) 0.0176(17) -0.0022(13) 0.0074(13) -0.0017(12)
C19 0.0199(17) 0.0182(15) 0.0194(18) 0.0011(13) 0.0070(14) 0.0026(13)
C20 0.0127(15) 0.0251(16) 0.0191(17) -0.0020(14) 0.0046(13) 0.0008(13)
C21 0.0167(17) 0.0229(16) 0.0237(19) -0.0007(14) 0.0064(14) -0.0047(13)
C22 0.0187(16) 0.0176(14) 0.0191(17) 0.0010(13) 0.0051(13) -0.0027(13)
C23 0.0179(18) 0.0308(19) 0.040(2) -0.0009(18) 0.0106(17) 0.0004(15)
C24 0.0153(15) 0.0150(13) 0.0187(17) -0.0028(13) 0.0070(13) -0.0033(12)
C25 0.0212(17) 0.0190(15) 0.034(2) -0.0042(15) 0.0159(16) -0.0054(14)
C26 0.0182(17) 0.0240(16) 0.047(2) -0.0054(17) 0.0173(17) -0.0008(14)
C27 0.0174(17) 0.0184(15) 0.035(2) -0.0037(15) 0.0106(16) -0.0003(13)
C28 0.0128(15) 0.0164(14) 0.0188(17) -0.0041(13) 0.0042(13) -0.0006(12)
C29 0.0204(17) 0.0182(15) 0.0174(17) -0.0023(13) 0.0094(14) -0.0028(13)
C30 0.0226(18) 0.0188(15) 0.028(2) 0.0023(15) 0.0107(15) -0.0023(14)
C31 0.0211(17) 0.0171(14) 0.0134(16) 0.0042(13) 0.0068(13) 0.0019(13)
C32 0.0204(17) 0.0185(15) 0.0194(17) 0.0038(13) 0.0081(14) 0.0075(13)
C33 0.0258(19) 0.0188(16) 0.0164(17) -0.0025(13) 0.0093(14) -0.0005(13)
C34 0.0175(16) 0.0290(17) 0.0175(17) 0.0019(15) 0.0075(14) 0.0010(14)
C35 0.0240(19) 0.0237(16) 0.0210(19) 0.0018(14) 0.0099(15) 0.0062(14)
C36 0.0234(18) 0.0189(15) 0.0215(18) 0.0002(14) 0.0083(15) 0.0031(14)
C37 0.027(2) 0.040(2) 0.033(2) -0.0062(19) 0.0103(18) -0.0095(18)
C38 0.0151(15) 0.0170(14) 0.0150(16) -0.0026(13) 0.0026(12) -0.0019(12)
C39 0.028(2) 0.0189(15) 0.032(2) 0.0015(16) 0.0160(17) 0.0068(14)
C40 0.0197(17) 0.0199(15) 0.0170(17) 0.0038(13) 0.0078(13) 0.0020(13)
C41 0.0202(17) 0.0181(15) 0.0214(18) -0.0004(13) 0.0074(14) -0.0025(13)
C42 0.0241(18) 0.0185(15) 0.0230(18) -0.0035(14) 0.0095(15) 0.0010(13)
C43 0.0213(17) 0.0249(16) 0.0254(19) 0.0011(15) 0.0143(15) 0.0016(14)
C44 0.039(2) 0.0249(18) 0.035(2) -0.0030(16) 0.024(2) -0.0100(16)
C45 0.033(2) 0.0178(15) 0.032(2) -0.0027(15) 0.0193(18) -0.0049(14)
C46 0.025(2) 0.045(2) 0.039(3) -0.009(2) 0.0158(19) -0.0030(18)
Cl1 0.0282(5) 0.0145(3) 0.0331(6) -0.0032(3) 0.0140(4) -0.0002(3)
O5 0.0511(19) 0.0194(12) 0.0333(16) -0.0030(11) 0.0136(14) -0.0092(11)
O6 0.0323(17) 0.0353(15) 0.060(2) -0.0122(14) 0.0231(16) 0.0029(12)
O7 0.0481(18) 0.0238(13) 0.0476(19) -0.0142(13) 0.0306(15) -0.0073(12)
O8 0.057(2) 0.0235(13) 0.0441(19) 0.0067(13) 0.0085(16) 0.0051(13)
Cl2 0.0226(4) 0.0135(3) 0.0384(6) 0.0023(3) 0.0155(4) 0.0016(3)
O9 0.062(2) 0.0230(13) 0.0456(19) -0.0034(13) 0.0283(17) 0.0047(13)
O10 0.0288(15) 0.0248(13) 0.0506(19) 0.0125(13) 0.0046(14) 0.0020(11)
O11 0.0364(17) 0.0173(11) 0.0397(17) 0.0011(12) 0.0134(13) -0.0048(11)
O12 0.0248(14) 0.0248(12) 0.058(2) 0.0051(13) 0.0211(14) 0.0040(11)

loop_
_atom_type_symbol
_atom_type_description
_atom_type_scat_dispersion_real
_atom_type_scat_dispersion_imag
_atom_type_scat_source
C C 0.0033 0.0016 'International Tables Vol C Tables 4.2.6.8 and 6.1.1.4'
H H 0.0000 0.0000 'International Tables Vol C Tables 4.2.6.8 and 6.1.1.4'
Cl Cl 0.1484 0.1585 'International Tables Vol C Tables 4.2.6.8 and 6.1.1.4'
F F 0.0171 0.0103 'International Tables Vol C Tables 4.2.6.8 and 6.1.1.4'
N N 0.0061 0.0033 'International Tables Vol C Tables 4.2.6.8 and 6.1.1.4'
O O 0.0106 0.0060 'International Tables Vol C Tables 4.2.6.8 and 6.1.1.4'
Zn Zn 0.2839 1.4301 'International Tables Vol C Tables 4.2.6.8 and 6.1.1.4'

loop_
_exptl_crystal_face_index_h
_exptl_crystal_face_index_k
_exptl_crystal_face_index_l
_exptl_crystal_face_perp_dist
_exptl_oxdiff_crystal_face_indexfrac_h
_exptl_oxdiff_crystal_face_indexfrac_k
_exptl_oxdiff_crystal_face_indexfrac_l
_exptl_oxdiff_crystal_face_x
_exptl_oxdiff_crystal_face_y
_exptl_oxdiff_crystal_face_z
17 3 -17 0.0452 17.0000 3.0001 -16.9998 0.0576 0.7381 0.6592
-17 -3 17 0.0452 -17.0000 -3.0001 16.9998 -0.0576 -0.7381 -0.6592
17 6 -2 0.0717 17.0000 6.0000 -2.0000 -0.2708 0.9134 0.1727
1 28 -10 0.0913 1.0000 28.0001 -9.9998 0.8844 0.4425 -0.1478
-1 25 14 0.0874 -1.0000 25.0000 14.0000 0.2333 0.4927 -0.8250
2 5 -25 0.1369 2.0000 5.0001 -24.9998 0.7238 -0.0245 0.6741
-1 -14 23 0.1035 -1.0000 -14.0001 22.9998 -0.9058 -0.0965 -0.4579
-16 14 9 0.0512 -16.0000 14.0000 9.0000 0.5198 -0.4663 -0.6877
-18 0 1 0.0835 -18.0000 -0.0000 1.0000 0.4631 -0.8682 -0.2529
6 -25 -15 0.0594 6.0000 -25.0000 -15.0000 -0.3427 -0.2575 0.9163
18 -2 -2 0.0612 18.0000 -2.0000 -2.0000 -0.4827 0.8259 0.3144
-15 -17 5 0.0542 -15.0000 -17.0001 4.9999 -0.1171 -0.9783 -0.0578
-13 18 -4 0.0831 -13.0000 18.0000 -3.9999 0.8752 -0.3598 -0.3355
-10 25 7 0.0741 -10.0000 25.0000 7.0000 0.6636 -0.0035 -0.7325
11 23 -1 0.0775 11.0000 23.0001 -0.9999 0.2584 0.9188 -0.2056
-13 -20 12 0.0537 -13.0000 -20.0001 11.9998 -0.4263 -0.8741 -0.1889
13 14 -20 0.0791 12.9999 14.0001 -19.9998 0.4999 0.7057 0.5194

loop_
_geom_angle_atom_site_label_1
_geom_angle_atom_site_label_2
_geom_angle_atom_site_label_3
_geom_angle
_geom_angle_site_symmetry_1
_geom_angle_site_symmetry_3
_geom_angle_publ_flag
N1 Zn1 N2 73.69(11) . . ?
N1 Zn1 N4 76.89(11) . . ?
N1 Zn1 N7 103.23(11) . . ?
N1 Zn1 N9 105.46(11) . . ?
N4 Zn1 N2 150.49(10) . . ?
N4 Zn1 N7 78.37(9) . . ?
N4 Zn1 N9 113.09(10) . . ?
N6 Zn1 N1 174.44(13) . . ?
N6 Zn1 N2 102.06(11) . . ?
N6 Zn1 N4 107.15(11) . . ?
N6 Zn1 N7 74.27(11) . . ?
N6 Zn1 N9 76.70(11) . . ?
N7 Zn1 N2 106.18(10) . . ?
N9 Zn1 N2 77.41(9) . . ?
N9 Zn1 N7 150.86(10) . . ?
C14 O1 C11 119.8(3) . . ?
C1 N1 Zn1 121.3(2) . . ?
C1 N1 C5 121.1(3) . . ?
C5 N1 Zn1 117.6(2) . . ?
N1 C1 C2 120.2(3) . . ?
N1 C1 C6 116.6(3) . . ?
C2 C1 C6 123.2(3) . . ?
C23 O2 C20 117.0(3) . . ?
N3 N2 Zn1 126.4(2) . . ?
C6 N2 Zn1 107.4(2) . . ?
C6 N2 N3 117.6(3) . . ?
C1 C2 H2 120.6 . . ?
C3 C2 C1 118.9(3) . . ?
C3 C2 H2 120.6 . . ?
C37 O3 C34 117.4(3) . . ?
N2 N3 H3 119.6 . . ?
N2 N3 C8 120.7(3) . . ?
C8 N3 H3 119.6 . . ?
C2 C3 H3A 119.8 . . ?
C2 C3 C4 120.5(3) . . ?
C4 C3 H3A 119.8 . . ?
C46 O4 C43 119.8(3) . . ?
N5 N4 Zn1 126.0(2) . . ?
C15 N4 Zn1 110.3(2) . . ?
C15 N4 N5 117.0(3) . . ?
C3 C4 H4 120.6 . . ?
C3 C4 C5 118.8(3) . . ?
C5 C4 H4 120.6 . . ?
N4 N5 H5 119.2 . . ?
N4 N5 C17 121.6(3) . . ?
C17 N5 H5 119.2 . . ?
N1 C5 C4 120.5(3) . . ?
N1 C5 C15 116.3(3) . . ?
C4 C5 C15 123.2(3) . . ?
C24 N6 Zn1 120.5(2) . . ?
C24 N6 C28 121.3(3) . . ?
C28 N6 Zn1 118.0(2) . . ?
C1 C6 C7 120.6(3) . . ?
N2 C6 C1 115.4(3) . . ?
N2 C6 C7 124.0(3) . . ?
N8 N7 Zn1 124.3(2) . . ?
C29 N7 Zn1 108.2(2) . . ?
C29 N7 N8 118.3(3) . . ?
C6 C7 H7A 109.5 . . ?
C6 C7 H7B 109.5 . . ?
C6 C7 H7C 109.5 . . ?
H7A C7 H7B 109.5 . . ?
H7A C7 H7C 109.5 . . ?
H7B C7 H7C 109.5 . . ?
N7 N8 H8 120.3 . . ?
N7 N8 C31 119.5(3) . . ?
C31 N8 H8 120.3 . . ?
C9 C8 N3 118.1(3) . . ?
C13 C8 N3 122.7(3) . . ?
C13 C8 C9 119.2(3) . . ?
N10 N9 Zn1 127.2(2) . . ?
C38 N9 Zn1 108.8(2) . . ?
C38 N9 N10 117.3(3) . . ?
C8 C9 H9 119.7 . . ?
C10 C9 C8 120.5(4) . . ?
C10 C9 H9 119.7 . . ?
N9 N10 H10 118.3 . . ?
N9 N10 C40 123.3(3) . . ?
C40 N10 H10 118.3 . . ?
C9 C10 H10A 120.4 . . ?
C11 C10 C9 119.3(4) . . ?
C11 C10 H10A 120.4 . . ?
C10 C11 O1 124.4(3) . . ?
C10 C11 C12 121.2(3) . . ?
C12 C11 O1 114.4(3) . . ?
C11 C12 H12 120.2 . . ?
C13 C12 C11 119.6(3) . . ?
C13 C12 H12 120.2 . . ?
C8 C13 H13 119.9 . . ?
C12 C13 C8 120.3(3) . . ?
C12 C13 H13 119.9 . . ?
F1 C14 O1 112.8(4) . . ?
F2 C14 F1 107.2(3) . . ?
F2 C14 O1 107.2(3) . . ?
F3 C14 F1 108.2(4) . . ?
F3 C14 O1 112.5(4) . . ?
F3 C14 F2 108.8(4) . . ?
N4 C15 C5 115.6(3) . . ?
N4 C15 C16 124.0(3) . . ?
C5 C15 C16 120.4(3) . . ?
C15 C16 H16A 109.5 . . ?
C15 C16 H16B 109.5 . . ?
C15 C16 H16C 109.5 . . ?
H16A C16 H16B 109.5 . . ?
H16A C16 H16C 109.5 . . ?
H16B C16 H16C 109.5 . . ?
N5 C17 C22 117.1(3) . . ?
C18 C17 N5 122.9(3) . . ?
C18 C17 C22 119.9(3) . . ?
C17 C18 H18 120.1 . . ?
C19 C18 C17 119.9(3) . . ?
C19 C18 H18 120.1 . . ?
C18 C19 H19 120.4 . . ?
C20 C19 C18 119.3(3) . . ?
C20 C19 H19 120.4 . . ?
C19 C20 O2 117.9(3) . . ?
C21 C20 O2 120.3(3) . . ?
C21 C20 C19 121.6(3) . . ?
C20 C21 H21 120.3 . . ?
C22 C21 C20 119.3(3) . . ?
C22 C21 H21 120.3 . . ?
C17 C22 H22 120.0 . . ?
C21 C22 C17 120.0(3) . . ?
C21 C22 H22 120.0 . . ?
F4 C23 O2 113.2(3) . . ?
F4 C23 F5 107.1(4) . . ?
F4 C23 F6 109.0(3) . . ?
F5 C23 O2 112.5(3) . . ?
F6 C23 O2 107.4(4) . . ?
F6 C23 F5 107.3(3) . . ?
N6 C24 C25 120.5(3) . . ?
N6 C24 C29 116.2(3) . . ?
C25 C24 C29 123.2(3) . . ?
C24 C25 H25 120.7 . . ?
C26 C25 C24 118.6(3) . . ?
C26 C25 H25 120.7 . . ?
C25 C26 H26 119.9 . . ?
C27 C26 C25 120.3(3) . . ?
C27 C26 H26 119.9 . . ?
C26 C27 H27 120.5 . . ?
C26 C27 C28 119.1(3) . . ?
C28 C27 H27 120.5 . . ?
N6 C28 C27 120.2(3) . . ?
N6 C28 C38 116.3(3) . . ?
C27 C28 C38 123.4(3) . . ?
N7 C29 C24 114.5(3) . . ?
N7 C29 C30 124.8(3) . . ?
C24 C29 C30 120.7(3) . . ?
C29 C30 H30A 109.5 . . ?
C29 C30 H30B 109.5 . . ?
C29 C30 H30C 109.5 . . ?
H30A C30 H30B 109.5 . . ?
H30A C30 H30C 109.5 . . ?
H30B C30 H30C 109.5 . . ?
C32 C31 N8 121.6(3) . . ?
C32 C31 C36 119.7(3) . . ?
C36 C31 N8 118.7(3) . . ?
C31 C32 H32 120.1 . . ?
C33 C32 C31 119.7(3) . . ?
C33 C32 H32 120.1 . . ?
C32 C33 H33 120.1 . . ?
C32 C33 C34 119.9(3) . . ?
C34 C33 H33 120.1 . . ?
C33 C34 O3 118.8(3) . . ?
C35 C34 O3 119.7(3) . . ?
C35 C34 C33 121.4(3) . . ?
C34 C35 H35 120.3 . . ?
C34 C35 C36 119.3(3) . . ?
C36 C35 H35 120.3 . . ?
C31 C36 H36 120.0 . . ?
C35 C36 C31 120.0(3) . . ?
C35 C36 H36 120.0 . . ?
F7 C37 O3 112.0(4) . . ?
F8 C37 O3 109.6(4) . . ?
F8 C37 F7 106.8(4) . . ?
F9 C37 O3 112.8(4) . . ?
F9 C37 F7 108.0(4) . . ?
F9 C37 F8 107.5(3) . . ?
N9 C38 C28 116.3(3) . . ?
N9 C38 C39 124.3(3) . . ?
C28 C38 C39 119.3(3) . . ?
C38 C39 H39A 109.5 . . ?
C38 C39 H39B 109.5 . . ?
C38 C39 H39C 109.5 . . ?
H39A C39 H39B 109.5 . . ?
H39A C39 H39C 109.5 . . ?
H39B C39 H39C 109.5 . . ?
N10 C40 C41 124.0(3) . . ?
N10 C40 C45 117.1(3) . . ?
C41 C40 C45 118.8(3) . . ?
C40 C41 H41 119.9 . . ?
C42 C41 C40 120.3(3) . . ?
C42 C41 H41 119.9 . . ?
C41 C42 H42 120.0 . . ?
C43 C42 C41 120.0(3) . . ?
C43 C42 H42 120.0 . . ?
C42 C43 O4 115.4(3) . . ?
C44 C43 O4 123.7(3) . . ?
C44 C43 C42 120.9(3) . . ?
C43 C44 H44 120.3 . . ?
C43 C44 C45 119.4(3) . . ?
C45 C44 H44 120.3 . . ?
C40 C45 H45 119.6 . . ?
C44 C45 C40 120.7(3) . . ?
C44 C45 H45 119.6 . . ?
O4 C46 F11 112.2(4) . . ?
O4 C46 F12 106.8(4) . . ?
F10 C46 O4 114.0(4) . . ?
F10 C46 F11 107.9(4) . . ?
F10 C46 F12 109.1(4) . . ?
F12 C46 F11 106.6(4) . . ?
O5 Cl1 O6 110.72(18) . . ?
O5 Cl1 O7 109.17(17) . . ?
O5 Cl1 O8 110.05(19) . . ?
O6 Cl1 O7 109.63(19) . . ?
O6 Cl1 O8 108.3(2) . . ?
O8 Cl1 O7 108.96(18) . . ?
O10 Cl2 O9 108.74(18) . . ?
O11 Cl2 O9 110.27(18) . . ?
O11 Cl2 O10 109.58(18) . . ?
O11 Cl2 O12 110.07(16) . . ?
O12 Cl2 O9 108.2(2) . . ?
O12 Cl2 O10 109.92(18) . . ?

loop_
_geom_bond_atom_site_label_1
_geom_bond_atom_site_label_2
_geom_bond_distance
_geom_bond_site_symmetry_2
_geom_bond_publ_flag
Zn1 N1 1.991(3) . ?
Zn1 N2 2.413(3) . ?
Zn1 N4 2.247(3) . ?
Zn1 N6 1.988(3) . ?
Zn1 N7 2.365(3) . ?
Zn1 N9 2.280(3) . ?
F1 C14 1.333(5) . ?
O1 C11 1.417(4) . ?
O1 C14 1.339(5) . ?
N1 C1 1.343(4) . ?
N1 C5 1.350(4) . ?
C1 C2 1.395(5) . ?
C1 C6 1.477(5) . ?
F2 C14 1.331(5) . ?
O2 C20 1.419(4) . ?
O2 C23 1.340(5) . ?
N2 N3 1.365(4) . ?
N2 C6 1.295(5) . ?
C2 H2 0.9300 . ?
C2 C3 1.373(5) . ?
F3 C14 1.321(5) . ?
O3 C34 1.417(4) . ?
O3 C37 1.324(5) . ?
N3 H3 0.8600 . ?
N3 C8 1.398(5) . ?
C3 H3A 0.9300 . ?
C3 C4 1.377(5) . ?
F4 C23 1.320(5) . ?
O4 C43 1.411(4) . ?
O4 C46 1.335(5) . ?
N4 N5 1.367(4) . ?
N4 C15 1.299(4) . ?
C4 H4 0.9300 . ?
C4 C5 1.385(5) . ?
F5 C23 1.337(5) . ?
N5 H5 0.8600 . ?
N5 C17 1.391(4) . ?
C5 C15 1.468(5) . ?
F6 C23 1.326(5) . ?
N6 C24 1.346(4) . ?
N6 C28 1.346(4) . ?
C6 C7 1.501(5) . ?
F7 C37 1.316(5) . ?
N7 N8 1.358(4) . ?
N7 C29 1.295(4) . ?
C7 H7A 0.9600 . ?
C7 H7B 0.9600 . ?
C7 H7C 0.9600 . ?
F8 C37 1.313(5) . ?
N8 H8 0.8600 . ?
N8 C31 1.405(5) . ?
C8 C9 1.391(5) . ?
C8 C13 1.390(5) . ?
F9 C37 1.311(5) . ?
N9 N10 1.359(4) . ?
N9 C38 1.303(4) . ?
C9 H9 0.9300 . ?
C9 C10 1.387(6) . ?
F10 C46 1.311(5) . ?
N10 H10 0.8600 . ?
N10 C40 1.387(4) . ?
C10 H10A 0.9300 . ?
C10 C11 1.370(5) . ?
F11 C46 1.343(5) . ?
C11 C12 1.383(5) . ?
F12 C46 1.335(5) . ?
C12 H12 0.9300 . ?
C12 C13 1.380(5) . ?
C13 H13 0.9300 . ?
C15 C16 1.493(5) . ?
C16 H16A 0.9600 . ?
C16 H16B 0.9600 . ?
C16 H16C 0.9600 . ?
C17 C18 1.388(5) . ?
C17 C22 1.406(5) . ?
C18 H18 0.9300 . ?
C18 C19 1.388(5) . ?
C19 H19 0.9300 . ?
C19 C20 1.384(5) . ?
C20 C21 1.382(5) . ?
C21 H21 0.9300 . ?
C21 C22 1.377(5) . ?
C22 H22 0.9300 . ?
C24 C25 1.392(5) . ?
C24 C29 1.476(5) . ?
C25 H25 0.9300 . ?
C25 C26 1.383(5) . ?
C26 H26 0.9300 . ?
C26 C27 1.381(5) . ?
C27 H27 0.9300 . ?
C27 C28 1.389(4) . ?
C28 C38 1.471(5) . ?
C29 C30 1.500(5) . ?
C30 H30A 0.9600 . ?
C30 H30B 0.9600 . ?
C30 H30C 0.9600 . ?
C31 C32 1.396(5) . ?
C31 C36 1.399(5) . ?
C32 H32 0.9300 . ?
C32 C33 1.379(5) . ?
C33 H33 0.9300 . ?
C33 C34 1.380(5) . ?
C34 C35 1.375(5) . ?
C35 H35 0.9300 . ?
C35 C36 1.386(5) . ?
C36 H36 0.9300 . ?
C38 C39 1.494(5) . ?
C39 H39A 0.9600 . ?
C39 H39B 0.9600 . ?
C39 H39C 0.9600 . ?
C40 C41 1.393(5) . ?
C40 C45 1.401(5) . ?
C41 H41 0.9300 . ?
C41 C42 1.385(5) . ?
C42 H42 0.9300 . ?
C42 C43 1.382(5) . ?
C43 C44 1.377(5) . ?
C44 H44 0.9300 . ?
C44 C45 1.386(6) . ?
C45 H45 0.9300 . ?
Cl1 O5 1.424(3) . ?
Cl1 O6 1.430(3) . ?
Cl1 O7 1.452(3) . ?
Cl1 O8 1.445(3) . ?
Cl2 O9 1.448(3) . ?
Cl2 O10 1.442(3) . ?
Cl2 O11 1.428(2) . ?
Cl2 O12 1.435(3) . ?

loop_
_geom_torsion_atom_site_label_1
_geom_torsion_atom_site_label_2
_geom_torsion_atom_site_label_3
_geom_torsion_atom_site_label_4
_geom_torsion
_geom_torsion_site_symmetry_1
_geom_torsion_site_symmetry_2
_geom_torsion_site_symmetry_3
_geom_torsion_site_symmetry_4
_geom_torsion_publ_flag
Zn1 N1 C1 C2 -178.3(3) . . . . ?
Zn1 N1 C1 C6 -1.2(4) . . . . ?
Zn1 N1 C5 C4 177.4(3) . . . . ?
Zn1 N1 C5 C15 -1.8(4) . . . . ?
Zn1 N2 N3 C8 -52.7(4) . . . . ?
Zn1 N2 C6 C1 25.1(4) . . . . ?
Zn1 N2 C6 C7 -153.2(3) . . . . ?
Zn1 N4 N5 C17 -48.4(4) . . . . ?
Zn1 N4 C15 C5 19.3(4) . . . . ?
Zn1 N4 C15 C16 -158.2(3) . . . . ?
Zn1 N6 C24 C25 -175.5(3) . . . . ?
Zn1 N6 C24 C29 1.4(4) . . . . ?
Zn1 N6 C28 C27 174.2(3) . . . . ?
Zn1 N6 C28 C38 -4.4(4) . . . . ?
Zn1 N7 N8 C31 -57.5(4) . . . . ?
Zn1 N7 C29 C24 27.0(3) . . . . ?
Zn1 N7 C29 C30 -152.3(3) . . . . ?
Zn1 N9 N10 C40 -42.6(4) . . . . ?
Zn1 N9 C38 C28 20.0(3) . . . . ?
Zn1 N9 C38 C39 -157.0(3) . . . . ?
O1 C11 C12 C13 177.0(3) . . . . ?
N1 C1 C2 C3 -0.1(6) . . . . ?
N1 C1 C6 N2 -19.1(5) . . . . ?
N1 C1 C6 C7 159.3(3) . . . . ?
N1 C5 C15 N4 -13.2(5) . . . . ?
N1 C5 C15 C16 164.5(3) . . . . ?
C1 N1 C5 C4 -2.1(5) . . . . ?
C1 N1 C5 C15 178.7(3) . . . . ?
C1 C2 C3 C4 0.0(6) . . . . ?
O2 C20 C21 C22 -174.5(3) . . . . ?
N2 N3 C8 C9 161.8(3) . . . . ?
N2 N3 C8 C13 -18.9(5) . . . . ?
C2 C1 C6 N2 157.9(4) . . . . ?
C2 C1 C6 C7 -23.7(5) . . . . ?
C2 C3 C4 C5 -0.9(6) . . . . ?
O3 C34 C35 C36 -175.7(3) . . . . ?
N3 N2 C6 C1 175.2(3) . . . . ?
N3 N2 C6 C7 -3.1(5) . . . . ?
N3 C8 C9 C10 179.3(4) . . . . ?
N3 C8 C13 C12 179.7(3) . . . . ?
C3 C4 C5 N1 1.9(6) . . . . ?
C3 C4 C5 C15 -178.9(4) . . . . ?
O4 C43 C44 C45 -177.2(4) . . . . ?
N4 N5 C17 C18 -19.8(5) . . . . ?
N4 N5 C17 C22 163.5(3) . . . . ?
C4 C5 C15 N4 167.6(3) . . . . ?
C4 C5 C15 C16 -14.7(5) . . . . ?
N5 N4 C15 C5 172.4(3) . . . . ?
N5 N4 C15 C16 -5.2(5) . . . . ?
N5 C17 C18 C19 -176.4(3) . . . . ?
N5 C17 C22 C21 175.5(3) . . . . ?
C5 N1 C1 C2 1.2(5) . . . . ?
C5 N1 C1 C6 178.3(3) . . . . ?
N6 C24 C25 C26 1.6(6) . . . . ?
N6 C24 C29 N7 -21.7(5) . . . . ?
N6 C24 C29 C30 157.7(3) . . . . ?
N6 C28 C38 N9 -12.4(5) . . . . ?
N6 C28 C38 C39 164.7(3) . . . . ?
C6 C1 C2 C3 -177.1(4) . . . . ?
C6 N2 N3 C8 163.6(3) . . . . ?
N7 N8 C31 C32 -16.4(5) . . . . ?
N7 N8 C31 C36 164.5(3) . . . . ?
N8 N7 C29 C24 175.4(3) . . . . ?
N8 N7 C29 C30 -3.9(5) . . . . ?
N8 C31 C32 C33 -178.6(3) . . . . ?
N8 C31 C36 C35 177.9(3) . . . . ?
C8 C9 C10 C11 1.0(7) . . . . ?
N9 N10 C40 C41 -24.7(5) . . . . ?
N9 N10 C40 C45 157.6(3) . . . . ?
C9 C8 C13 C12 -1.0(6) . . . . ?
C9 C10 C11 O1 -177.7(4) . . . . ?
C9 C10 C11 C12 -0.8(6) . . . . ?
N10 N9 C38 C28 173.4(3) . . . . ?
N10 N9 C38 C39 -3.5(5) . . . . ?
N10 C40 C41 C42 -178.7(3) . . . . ?
N10 C40 C45 C44 178.0(4) . . . . ?
C10 C11 C12 C13 -0.2(6) . . . . ?
C11 O1 C14 F1 71.3(5) . . . . ?
C11 O1 C14 F2 -170.9(3) . . . . ?
C11 O1 C14 F3 -51.4(5) . . . . ?
C11 C12 C13 C8 1.1(6) . . . . ?
C13 C8 C9 C10 -0.1(6) . . . . ?
C14 O1 C11 C10 -33.5(6) . . . . ?
C14 O1 C11 C12 149.5(4) . . . . ?
C15 N4 N5 C17 163.3(3) . . . . ?
C17 C18 C19 C20 1.5(5) . . . . ?
C18 C17 C22 C21 -1.4(5) . . . . ?
C18 C19 C20 O2 173.5(3) . . . . ?
C18 C19 C20 C21 -2.3(5) . . . . ?
C19 C20 C21 C22 1.3(6) . . . . ?
C20 O2 C23 F4 -50.0(5) . . . . ?
C20 O2 C23 F5 71.6(4) . . . . ?
C20 O2 C23 F6 -170.4(3) . . . . ?
C20 C21 C22 C17 0.6(5) . . . . ?
C22 C17 C18 C19 0.3(5) . . . . ?
C23 O2 C20 C19 107.0(4) . . . . ?
C23 O2 C20 C21 -77.1(4) . . . . ?
C24 N6 C28 C27 -1.7(5) . . . . ?
C24 N6 C28 C38 179.8(3) . . . . ?
C24 C25 C26 C27 -2.0(6) . . . . ?
C25 C24 C29 N7 155.1(3) . . . . ?
C25 C24 C29 C30 -25.5(5) . . . . ?
C25 C26 C27 C28 0.7(6) . . . . ?
C26 C27 C28 N6 1.1(5) . . . . ?
C26 C27 C28 C38 179.6(4) . . . . ?
C27 C28 C38 N9 169.1(3) . . . . ?
C27 C28 C38 C39 -13.8(5) . . . . ?
C28 N6 C24 C25 0.3(5) . . . . ?
C28 N6 C24 C29 177.1(3) . . . . ?
C29 N7 N8 C31 159.6(3) . . . . ?
C29 C24 C25 C26 -175.0(4) . . . . ?
C31 C32 C33 C34 0.6(5) . . . . ?
C32 C31 C36 C35 -1.2(5) . . . . ?
C32 C33 C34 O3 175.0(3) . . . . ?
C32 C33 C34 C35 -0.9(5) . . . . ?
C33 C34 C35 C36 0.2(5) . . . . ?
C34 O3 C37 F7 66.8(5) . . . . ?
C34 O3 C37 F8 -175.0(3) . . . . ?
C34 O3 C37 F9 -55.3(5) . . . . ?
C34 C35 C36 C31 0.9(5) . . . . ?
C36 C31 C32 C33 0.4(5) . . . . ?
C37 O3 C34 C33 93.2(4) . . . . ?
C37 O3 C34 C35 -90.8(4) . . . . ?
C38 N9 N10 C40 169.4(3) . . . . ?
C40 C41 C42 C43 1.1(5) . . . . ?
C41 C40 C45 C44 0.2(6) . . . . ?
C41 C42 C43 O4 176.6(3) . . . . ?
C41 C42 C43 C44 -0.2(6) . . . . ?
C42 C43 C44 C45 -0.6(6) . . . . ?
C43 O4 C46 F10 -49.6(5) . . . . ?
C43 O4 C46 F11 73.4(5) . . . . ?
C43 O4 C46 F12 -170.2(3) . . . . ?
C43 C44 C45 C40 0.7(7) . . . . ?
C45 C40 C41 C42 -1.1(5) . . . . ?
C46 O4 C43 C42 152.7(4) . . . . ?
C46 O4 C43 C44 -30.6(6) . . . . ?

loop_
_twin_individual_id
_twin_individual_mass_fraction_refined
1 0.508(9)
2 0.492(9)
